data_4331879
loop_
_publ_author_name
'Berlinguette, Curtis P.'
'Miyaji, Taichi'
'Zhang, Yugen'
'Holm, R. H.'

_publ_section_title
;
 Precursors to Clusters with the Topology of the PNCluster of
 Nitrogenase:&#x00A0; Edge-Bridged Double Cubane Clusters
 [(Tp)2Mo2Fe6S8L4]z:&#x00A0; Synthesis, Structures, and Electron Transfer
 Series
;
_journal_issue 5
_journal_name_full 'Inorganic Chemistry'
_journal_page_first 1997
_journal_page_last 2007
_journal_paper_doi 10.1021/ic051770k
_journal_volume 45
_journal_year 2006
_chemical_formula_moiety 'C72 H142 B2 Cl4 Fe6 Mo2 N17 O2 S8'
_chemical_formula_sum 'C72 H142 B2 Cl4 Fe6 Mo2 N17 O2 S8'
_chemical_formula_weight 2224.9
_chemical_name_common EBDC-Cl3-
_chemical_name_systematic
; 
 ? 
;
_space_group_IT_number 2
_symmetry_cell_setting triclinic
_symmetry_space_group_name_Hall '-P 1'
_symmetry_space_group_name_H-M 'P -1'
_atom_sites_solution_hydrogens geom
_atom_sites_solution_primary direct
_atom_sites_solution_secondary difmap
_audit_creation_method SHELXL-97
_cell_angle_alpha 72.328(16)
_cell_angle_beta 72.612(16)
_cell_angle_gamma 72.471(13)
_cell_formula_units_Z 2
_cell_length_a 15.078(6)
_cell_length_b 17.873(8)
_cell_length_c 21.301(14)
_cell_measurement_reflns_used 20698
_cell_measurement_temperature 193(2)
_cell_measurement_theta_max 28.286
_cell_measurement_theta_min 2.352
_cell_volume 5078(5)
_computing_cell_refinement 'Bruker SMART'
_computing_data_collection 'Bruker SMART'
_computing_data_reduction 'Bruker SAINT'
_computing_molecular_graphics 'Bruker SHELXTL'
_computing_publication_material 'Bruker SHELXTL'
_computing_structure_refinement 'SHELXL-97 (Sheldrick, 1997)'
_computing_structure_solution 'SHELXS-97 (Sheldrick, 1990)'
_diffrn_ambient_temperature 193(2)
_diffrn_measured_fraction_theta_full 0.996
_diffrn_measured_fraction_theta_max 0.996
_diffrn_measurement_device_type 'CCD area detector'
_diffrn_measurement_method 'phi and omega scans'
_diffrn_radiation_monochromator graphite
_diffrn_radiation_source 'fine-focus sealed tube'
_diffrn_radiation_type MoK\a
_diffrn_radiation_wavelength 0.71073
_diffrn_reflns_av_R_equivalents 0.0187
_diffrn_reflns_av_sigmaI/netI 0.0294
_diffrn_reflns_limit_h_max 18
_diffrn_reflns_limit_h_min -18
_diffrn_reflns_limit_k_max 22
_diffrn_reflns_limit_k_min -21
_diffrn_reflns_limit_l_max 26
_diffrn_reflns_limit_l_min -26
_diffrn_reflns_number 43500
_diffrn_reflns_theta_full 26.37
_diffrn_reflns_theta_max 26.37
_diffrn_reflns_theta_min 1.41
_exptl_absorpt_coefficient_mu 1.387
_exptl_absorpt_correction_T_max 0.6810
_exptl_absorpt_correction_T_min 0.6068
_exptl_absorpt_correction_type multi-scan
_exptl_absorpt_process_details SADABS
_exptl_crystal_colour black
_exptl_crystal_density_diffrn 1.437
_exptl_crystal_density_method 'not measured'
_exptl_crystal_description block
_exptl_crystal_F_000 2254
_exptl_crystal_size_max 0.40
_exptl_crystal_size_mid 0.40
_exptl_crystal_size_min 0.30
_refine_diff_density_max 1.928
_refine_diff_density_min -0.636
_refine_diff_density_rms 0.099
_refine_ls_extinction_method none
_refine_ls_goodness_of_fit_ref 0.986
_refine_ls_hydrogen_treatment constr
_refine_ls_matrix_type full
_refine_ls_number_parameters 915
_refine_ls_number_reflns 20698
_refine_ls_number_restraints 0
_refine_ls_restrained_S_all 0.986
_refine_ls_R_factor_all 0.0468
_refine_ls_R_factor_gt 0.0377
_refine_ls_shift/su_max 0.225
_refine_ls_shift/su_mean 0.012
_refine_ls_structure_factor_coef Fsqd
_refine_ls_weighting_details 'calc w=1/[\s^2^(Fo^2^)+(0.0650P)^2^+7.6114P] where P=(Fo^2^+2Fc^2^)/3'
_refine_ls_weighting_scheme calc
_refine_ls_wR_factor_gt 0.1066
_refine_ls_wR_factor_ref 0.1138
_reflns_number_gt 17401
_reflns_number_total 20698
_reflns_threshold_expression >2sigma(I)
_cod_data_source_file ic051770ksup1.cif
_cod_data_source_block (Bu4N)3(12).2DMF
_cod_original_sg_symbol_H-M P-1
_cod_database_code 4331879

loop_
_symmetry_equiv_pos_as_xyz
'x, y, z'
'-x, -y, -z'

loop_
_atom_site_label
_atom_site_type_symbol
_atom_site_fract_x
_atom_site_fract_y
_atom_site_fract_z
_atom_site_U_iso_or_equiv
_atom_site_adp_type
_atom_site_occupancy
_atom_site_symmetry_multiplicity
_atom_site_calc_flag
_atom_site_refinement_flags
Mo1 Mo 0.098288(18) 0.596555(16) 0.106215(13) 0.02182(7) Uani 1 1 d .
Mo2 Mo 0.234311(18) 0.118139(16) 0.489404(13) 0.02211(7) Uani 1 1 d .
Fe2 Fe 0.18577(3) 0.56482(3) -0.01676(2) 0.02806(11) Uani 1 1 d .
Fe4 Fe 0.42404(3) 0.05167(3) 0.48097(2) 0.02661(10) Uani 1 1 d .
Fe6 Fe 0.29721(3) -0.04346(3) 0.53645(2) 0.02641(10) Uani 1 1 d .
Fe3 Fe 0.02130(3) 0.67574(3) -0.00176(2) 0.02693(10) Uani 1 1 d .
Fe5 Fe 0.30277(3) 0.05857(3) 0.60282(2) 0.02735(10) Uani 1 1 d .
S4 S 0.33538(5) 0.02369(5) 0.42671(4) 0.02727(16) Uani 1 1 d .
S5 S 0.16885(5) 0.03575(5) 0.59152(4) 0.02626(16) Uani 1 1 d .
S10 S 0.57311(6) 0.05396(5) 0.41860(4) 0.03035(17) Uani 1 1 d .
Fe1 Fe 0.01893(3) 0.51829(3) 0.05069(2) 0.02570(10) Uani 1 1 d .
Cl1 Cl -0.05526(6) 0.80153(5) -0.04756(4) 0.03729(19) Uani 1 1 d .
S2 S 0.16349(6) 0.68448(5) 0.00801(4) 0.02707(16) Uani 1 1 d .
S6 S 0.34562(6) 0.16420(5) 0.51881(4) 0.02940(17) Uani 1 1 d .
Cl3 Cl 0.26855(6) -0.16743(5) 0.55778(4) 0.03651(19) Uani 1 1 d .
S16 S -0.05952(6) 0.42100(5) 0.06686(4) 0.03071(18) Uani 1 1 d .
S3 S 0.16005(6) 0.46838(5) 0.08083(4) 0.02823(17) Uani 1 1 d .
Cl4 Cl 0.27408(7) 0.06852(6) 0.71045(4) 0.0431(2) Uani 1 1 d .
S1 S -0.06353(5) 0.62189(5) 0.10048(4) 0.02686(16) Uani 1 1 d .
Cl2 Cl 0.33359(7) 0.54500(6) -0.08474(5) 0.0478(2) Uani 1 1 d .
N21 N 0.11826(18) 0.11052(17) 0.44841(13) 0.0274(6) Uani 1 1 d .
N11 N 0.23335(19) 0.57369(17) 0.13942(13) 0.0284(6) Uani 1 1 d .
N1 N 0.06042(19) 0.70036(16) 0.15442(13) 0.0275(6) Uani 1 1 d .
N12 N 0.2336(2) 0.58208(18) 0.20078(14) 0.0328(6) Uani 1 1 d .
N5B N 0.5190(2) 0.21355(18) 0.64065(14) 0.0323(6) Uani 1 1 d .
N26 N 0.24553(19) 0.21437(17) 0.39338(13) 0.0289(6) Uani 1 1 d .
N1A N 0.3356(2) 0.26582(18) -0.00102(15) 0.0338(6) Uani 1 1 d .
N2 N 0.0867(2) 0.69416(17) 0.21172(14) 0.0308(6) Uani 1 1 d .
N16 N 0.1233(2) 0.22061(17) 0.52583(14) 0.0305(6) Uani 1 1 d .
N7 N 0.0760(2) 0.55203(17) 0.26528(13) 0.0314(6) Uani 1 1 d .
N22 N 0.05249(18) 0.17713(18) 0.42719(13) 0.0297(6) Uani 1 1 d .
N6 N 0.0518(2) 0.53620(16) 0.21474(14) 0.0289(6) Uani 1 1 d .
N17 N 0.0613(2) 0.27229(18) 0.48870(15) 0.0339(6) Uani 1 1 d .
N27 N 0.1658(2) 0.26681(17) 0.37392(14) 0.0310(6) Uani 1 1 d .
C25 C 0.0932(2) 0.0474(2) 0.44378(16) 0.0325(7) Uani 1 1 d .
H25 H 0.1274 -0.0071 0.4550 0.039 Uiso 1 1 calc R
C4B C 0.4853(3) -0.1254(2) 0.33935(18) 0.0354(8) Uani 1 1 d .
H4B1 H 0.4266 -0.0951 0.3652 0.042 Uiso 1 1 calc R
H4B2 H 0.5401 -0.1213 0.3535 0.042 Uiso 1 1 calc R
C6B C 0.3928(3) -0.2241(2) 0.34471(19) 0.0388(8) Uani 1 1 d .
N2E N 0.3417(2) 0.8132(2) 0.10760(16) 0.0423(7) Uani 1 1 d .
C10B C 0.4789(3) -0.2417(2) 0.43476(17) 0.0371(8) Uani 1 1 d .
C2A C 0.3024(3) 0.3398(2) -0.05435(19) 0.0399(8) Uani 1 1 d .
H2A1 H 0.2457 0.3334 -0.0647 0.048 Uiso 1 1 calc R
H2A2 H 0.2822 0.3878 -0.0351 0.048 Uiso 1 1 calc R
C14B C 0.4341(3) 0.2633(2) 0.68084(17) 0.0352(8) Uani 1 1 d .
H14A H 0.4351 0.2426 0.7294 0.042 Uiso 1 1 calc R
H14B H 0.4413 0.3197 0.6674 0.042 Uiso 1 1 calc R
C28 C 0.1917(3) 0.3142(2) 0.31267(18) 0.0399(8) Uani 1 1 d .
H28 H 0.1496 0.3553 0.2880 0.048 Uiso 1 1 calc R
B1 B 0.1394(3) 0.6116(3) 0.24902(19) 0.0329(8) Uani 1 1 d .
H1 H 0.1513 0.6161 0.2913 0.039 Uiso 1 1 calc R
C10A C 0.4237(2) 0.2722(2) 0.01545(19) 0.0353(8) Uani 1 1 d .
H10A H 0.4750 0.2754 -0.0264 0.042 Uiso 1 1 calc R
H10B H 0.4455 0.2221 0.0483 0.042 Uiso 1 1 calc R
C15 C 0.3245(2) 0.5463(2) 0.10994(18) 0.0343(7) Uani 1 1 d .
H15 H 0.3456 0.5351 0.0663 0.041 Uiso 1 1 calc R
C10 C -0.0096(3) 0.4890(2) 0.24387(18) 0.0346(7) Uani 1 1 d .
H10 H -0.0377 0.4684 0.2202 0.041 Uiso 1 1 calc R
C7B C 0.2979(3) -0.1749(3) 0.3767(2) 0.0434(9) Uani 1 1 d .
H7B1 H 0.2936 -0.1833 0.4255 0.052 Uiso 1 1 calc R
H7B2 H 0.2937 -0.1168 0.3553 0.052 Uiso 1 1 calc R
C18 C 0.0016(3) 0.3266(2) 0.5233(2) 0.0457(9) Uani 1 1 d .
H18 H -0.0480 0.3695 0.5080 0.055 Uiso 1 1 calc R
C9 C -0.0266(3) 0.4742(2) 0.31325(18) 0.0406(9) Uani 1 1 d .
H9 H -0.0679 0.4427 0.3459 0.049 Uiso 1 1 calc R
C3A C 0.3766(3) 0.3552(3) -0.1198(2) 0.0438(9) Uani 1 1 d .
H3A1 H 0.4094 0.3039 -0.1338 0.053 Uiso 1 1 calc R
H3A2 H 0.4251 0.3771 -0.1129 0.053 Uiso 1 1 calc R
C20 C 0.1009(3) 0.2428(2) 0.58380(18) 0.0390(8) Uani 1 1 d .
H20 H 0.1328 0.2167 0.6197 0.047 Uiso 1 1 calc R
C5 C 0.0127(3) 0.7766(2) 0.13616(18) 0.0355(8) Uani 1 1 d .
H5 H -0.0140 0.7982 0.0975 0.043 Uiso 1 1 calc R
C16B C 0.2582(3) 0.3126(2) 0.71823(19) 0.0409(8) Uani 1 1 d .
H16A H 0.2658 0.2907 0.7654 0.049 Uiso 1 1 calc R
H16B H 0.2642 0.3693 0.7042 0.049 Uiso 1 1 calc R
C11A C 0.4103(3) 0.3441(2) 0.0445(2) 0.0427(9) Uani 1 1 d .
H11A H 0.3780 0.3939 0.0163 0.051 Uiso 1 1 calc R
H11B H 0.3693 0.3361 0.0909 0.051 Uiso 1 1 calc R
C30 C 0.3194(3) 0.2309(2) 0.34348(18) 0.0373(8) Uani 1 1 d .
H30 H 0.3841 0.2036 0.3433 0.045 Uiso 1 1 calc R
C4E C 0.3846(3) 0.7831(3) 0.1593(2) 0.0522(11) Uani 1 1 d .
C13 C 0.3240(3) 0.5596(3) 0.2086(2) 0.0432(9) Uani 1 1 d .
H13 H 0.3431 0.5597 0.2473 0.052 Uiso 1 1 calc R
C4 C 0.0079(3) 0.8197(2) 0.1818(2) 0.0433(9) Uani 1 1 d .
H4 H -0.0220 0.8750 0.1806 0.052 Uiso 1 1 calc R
B2 B 0.0660(3) 0.2615(3) 0.4189(2) 0.0349(9) Uani 1 1 d .
H2 H 0.0157 0.3039 0.3979 0.042 Uiso 1 1 calc R
C19 C 0.0246(3) 0.3093(3) 0.5844(2) 0.0496(10) Uani 1 1 d .
H19 H -0.0054 0.3371 0.6196 0.060 Uiso 1 1 calc R
C3 C 0.0550(3) 0.7658(2) 0.2285(2) 0.0418(9) Uani 1 1 d .
H3 H 0.0640 0.7771 0.2667 0.050 Uiso 1 1 calc R
C8 C 0.0286(3) 0.5144(2) 0.32525(17) 0.0391(8) Uani 1 1 d .
H8 H 0.0328 0.5156 0.3685 0.047 Uiso 1 1 calc R
C4A C 0.3291(3) 0.4150(3) -0.1749(2) 0.0523(11) Uani 1 1 d .
H4A1 H 0.2879 0.3895 -0.1864 0.063 Uiso 1 1 calc R
H4A2 H 0.2879 0.4627 -0.1578 0.063 Uiso 1 1 calc R
C3E C 0.2817(3) 0.7714(3) 0.0959(2) 0.0559(11) Uani 1 1 d .
H3E1 H 0.2824 0.7195 0.1292 0.084 Uiso 1 1 calc R
H3E2 H 0.3058 0.7619 0.0502 0.084 Uiso 1 1 calc R
H3E3 H 0.2161 0.8044 0.1005 0.084 Uiso 1 1 calc R
C2B C 0.4819(3) 0.0056(3) 0.2544(2) 0.0502(10) Uani 1 1 d .
H2B1 H 0.5271 0.0148 0.2752 0.060 Uiso 1 1 calc R
H2B2 H 0.4163 0.0285 0.2780 0.060 Uiso 1 1 calc R
C29 C 0.2894(3) 0.2933(3) 0.29163(19) 0.0451(9) Uani 1 1 d .
H29 H 0.3281 0.3166 0.2504 0.054 Uiso 1 1 calc R
C11B C 0.4744(4) -0.3285(3) 0.4659(2) 0.0616(13) Uani 1 1 d .
H11C H 0.5280 -0.3637 0.4406 0.074 Uiso 1 1 calc R
H11D H 0.4139 -0.3367 0.4631 0.074 Uiso 1 1 calc R
C1E C 0.3522(4) 0.8901(3) 0.0621(2) 0.0588(12) Uani 1 1 d .
H1E1 H 0.3875 0.9150 0.0788 0.088 Uiso 1 1 calc R
H1E2 H 0.2888 0.9255 0.0596 0.088 Uiso 1 1 calc R
H1E3 H 0.3872 0.8819 0.0169 0.088 Uiso 1 1 calc R
C12B C 0.4805(4) -0.3513(3) 0.5400(2) 0.0677(14) Uani 1 1 d .
H12A H 0.5411 -0.3426 0.5424 0.081 Uiso 1 1 calc R
H12B H 0.4272 -0.3154 0.5649 0.081 Uiso 1 1 calc R
C5A C 0.4018(4) 0.4415(3) -0.2374(2) 0.0675(14) Uani 1 1 d .
H5A1 H 0.4338 0.4762 -0.2285 0.101 Uiso 1 1 calc R
H5A2 H 0.3699 0.4717 -0.2745 0.101 Uiso 1 1 calc R
H5A3 H 0.4491 0.3941 -0.2500 0.101 Uiso 1 1 calc R
C8B C 0.2155(3) -0.2002(3) 0.3674(2) 0.0497(10) Uani 1 1 d .
H8B1 H 0.2199 -0.2582 0.3891 0.060 Uiso 1 1 calc R
H8B2 H 0.2207 -0.1924 0.3185 0.060 Uiso 1 1 calc R
C13B C 0.4761(7) -0.4390(4) 0.5745(3) 0.117(3) Uani 1 1 d .
O5E O 0.4369(2) 0.8148(2) 0.17140(16) 0.0667(9) Uani 1 1 d .
C6A C 0.2524(2) 0.2636(2) 0.06021(19) 0.0387(8) Uani 1 1 d .
H6A1 H 0.1976 0.2578 0.0470 0.046 Uiso 1 1 calc R
H6A2 H 0.2335 0.3163 0.0725 0.046 Uiso 1 1 calc R
C15B C 0.3375(3) 0.2640(2) 0.67250(19) 0.0386(8) Uani 1 1 d .
H15A H 0.3297 0.2079 0.6844 0.046 Uiso 1 1 calc R
H15B H 0.3334 0.2881 0.6247 0.046 Uiso 1 1 calc R
C23 C -0.0135(2) 0.1552(2) 0.41047(16) 0.0356(8) Uani 1 1 d .
H23 H -0.0674 0.1908 0.3946 0.043 Uiso 1 1 calc R
C3B C 0.4946(3) -0.0846(2) 0.26521(19) 0.0432(9) Uani 1 1 d .
H3B1 H 0.4458 -0.0946 0.2484 0.052 Uiso 1 1 calc R
H3B2 H 0.5584 -0.1074 0.2393 0.052 Uiso 1 1 calc R
C24 C 0.0097(3) 0.0730(3) 0.42007(17) 0.0393(9) Uani 1 1 d .
H24 H -0.0238 0.0405 0.4123 0.047 Uiso 1 1 calc R
C13A C 0.3632(3) 0.1896(2) -0.0265(2) 0.0420(9) Uani 1 1 d .
H13A H 0.3700 0.1423 0.0122 0.050 Uiso 1 1 calc R
H13B H 0.4262 0.1872 -0.0588 0.050 Uiso 1 1 calc R
C14 C 0.3841(3) 0.5365(3) 0.1518(2) 0.0441(9) Uani 1 1 d .
H14 H 0.4517 0.5179 0.1430 0.053 Uiso 1 1 calc R
C12A C 0.5070(3) 0.3532(3) 0.0465(2) 0.0482(10) Uani 1 1 d .
H12C H 0.5481 0.3591 0.0001 0.058 Uiso 1 1 calc R
H12D H 0.4971 0.4034 0.0609 0.058 Uiso 1 1 calc R
C7A C 0.2692(3) 0.1977(3) 0.1226(2) 0.0475(10) Uani 1 1 d .
H7A1 H 0.3261 0.2004 0.1352 0.057 Uiso 1 1 calc R
H7A2 H 0.2815 0.1443 0.1128 0.057 Uiso 1 1 calc R
C17B C 0.1607(3) 0.3107(3) 0.7156(2) 0.0509(10) Uani 1 1 d .
H17A H 0.1498 0.3384 0.6703 0.076 Uiso 1 1 calc R
H17B H 0.1124 0.3380 0.7490 0.076 Uiso 1 1 calc R
H17C H 0.1560 0.2546 0.7259 0.076 Uiso 1 1 calc R
C8A C 0.1824(3) 0.2074(3) 0.1814(2) 0.0564(12) Uani 1 1 d .
H8A1 H 0.1691 0.2617 0.1898 0.068 Uiso 1 1 calc R
H8A2 H 0.1261 0.2036 0.1688 0.068 Uiso 1 1 calc R
C14A C 0.2903(3) 0.1844(3) -0.0615(3) 0.0653(14) Uani 1 1 d .
H14C H 0.2274 0.1863 -0.0291 0.078 Uiso 1 1 calc R
H14D H 0.2832 0.2318 -0.1000 0.078 Uiso 1 1 calc R
C9B C 0.1194(3) -0.1516(3) 0.3982(2) 0.0576(12) Uani 1 1 d .
H9B1 H 0.1131 -0.1607 0.4469 0.086 Uiso 1 1 calc R
H9B2 H 0.0682 -0.1688 0.3907 0.086 Uiso 1 1 calc R
H9B3 H 0.1148 -0.0941 0.3768 0.086 Uiso 1 1 calc R
C9A C 0.1967(4) 0.1441(4) 0.2459(2) 0.0685(14) Uani 1 1 d .
H9A1 H 0.2057 0.0904 0.2387 0.103 Uiso 1 1 calc R
H9A2 H 0.1403 0.1542 0.2825 0.103 Uiso 1 1 calc R
H9A3 H 0.2532 0.1468 0.2581 0.103 Uiso 1 1 calc R
C15A C 0.3181(4) 0.1109(3) -0.0862(3) 0.0660(13) Uani 1 1 d .
H15C H 0.3219 0.0634 -0.0475 0.079 Uiso 1 1 calc R
H15D H 0.3822 0.1076 -0.1170 0.079 Uiso 1 1 calc R
C1B C 0.4979(4) 0.0497(3) 0.1811(3) 0.0729(15) Uani 1 1 d .
H1B1 H 0.5633 0.0284 0.1577 0.109 Uiso 1 1 calc R
H1B2 H 0.4885 0.1074 0.1776 0.109 Uiso 1 1 calc R
H1B3 H 0.4525 0.0419 0.1604 0.109 Uiso 1 1 calc R
C16A C 0.2482(4) 0.1089(3) -0.1232(3) 0.0645(13) Uani 1 1 d .
H16C H 0.1863 0.1060 -0.0915 0.097 Uiso 1 1 calc R
H16D H 0.2723 0.0615 -0.1426 0.097 Uiso 1 1 calc R
H16E H 0.2405 0.1580 -0.1595 0.097 Uiso 1 1 calc R
N1C N 0.1763(2) 0.83832(17) -0.21452(14) 0.0310(6) Uiso 1 1 d .
C5C C 0.1153(3) -0.0815(2) 0.75466(18) 0.0351(7) Uiso 1 1 d .
C2C C 0.1314(2) 0.7687(2) -0.20393(17) 0.0322(7) Uiso 1 1 d .
H2C1 H 0.0721 0.7740 -0.1679 0.039 Uiso 1 1 calc R
H2C2 H 0.1758 0.7176 -0.1876 0.039 Uiso 1 1 calc R
C13C C 0.1841(3) 0.8370(2) -0.14506(17) 0.0337(7) Uiso 1 1 d .
H13D H 0.2222 0.7833 -0.1265 0.040 Uiso 1 1 calc R
H13E H 0.1193 0.8433 -0.1151 0.040 Uiso 1 1 calc R
C6C C 0.0169(3) 0.9423(2) -0.20133(19) 0.0395(8) Uiso 1 1 d .
H6C1 H -0.0127 0.8952 -0.1834 0.047 Uiso 1 1 calc R
H6C2 H 0.0227 0.9583 -0.1624 0.047 Uiso 1 1 calc R
C4C C -0.0952(3) 0.3217(2) 0.25857(19) 0.0393(8) Uiso 1 1 d .
H4C1 H -0.0644 0.3200 0.2942 0.047 Uiso 1 1 calc R
H4C2 H -0.0519 0.3376 0.2142 0.047 Uiso 1 1 calc R
C3C C -0.1075(3) 0.2369(2) 0.26649(18) 0.0371(8) Uiso 1 1 d .
H3C1 H -0.0477 0.1967 0.2739 0.044 Uiso 1 1 calc R
H3C2 H -0.1592 0.2244 0.3066 0.044 Uiso 1 1 calc R
C9C C 0.2738(3) -0.1708(2) 0.73582(18) 0.0366(8) Uiso 1 1 d .
C14C C 0.2292(3) -0.0987(2) 0.8577(2) 0.0426(9) Uiso 1 1 d .
C7C C 0.0463(3) -0.0112(3) 0.2407(2) 0.0499(10) Uiso 1 1 d .
H7C1 H 0.0552 0.0063 0.2778 0.060 Uiso 1 1 calc R
H7C2 H 0.0142 -0.0567 0.2613 0.060 Uiso 1 1 calc R
C15C C 0.2181(3) -0.1003(3) -0.0677(2) 0.0469(9) Uiso 1 1 d .
C10C C 0.3397(3) 0.7464(3) -0.2482(2) 0.0542(11) Uiso 1 1 d .
H10C H 0.3474 0.7345 -0.2013 0.065 Uiso 1 1 calc R
H10D H 0.3100 0.7052 -0.2507 0.065 Uiso 1 1 calc R
C8C C 0.1426(4) 0.9601(3) 0.1971(3) 0.0643(13) Uiso 1 1 d .
H8C1 H 0.1762 1.0039 0.1787 0.097 Uiso 1 1 calc R
H8C2 H 0.1341 0.9435 0.1599 0.097 Uiso 1 1 calc R
H8C3 H 0.1800 0.9141 0.2245 0.097 Uiso 1 1 calc R
C17C C -0.1874(3) 0.3850(3) 0.2631(2) 0.0593(12) Uiso 1 1 d .
H17D H -0.2138 0.3930 0.2241 0.089 Uiso 1 1 calc R
H17E H -0.1755 0.4359 0.2633 0.089 Uiso 1 1 calc R
H17F H -0.2331 0.3673 0.3049 0.089 Uiso 1 1 calc R
C55 C 0.5580(4) 0.2842(3) 0.0927(3) 0.0651(13) Uiso 1 1 d .
H55A H 0.5156 0.2745 0.1378 0.098 Uiso 1 1 calc R
H55B H 0.6151 0.2972 0.0957 0.098 Uiso 1 1 calc R
H55C H 0.5768 0.2358 0.0750 0.098 Uiso 1 1 calc R
C16C C 0.1160(4) -0.0659(3) -0.0321(3) 0.0627(12) Uiso 1 1 d .
C12C C 0.5039(4) 0.3457(3) 0.2836(3) 0.0656(13) Uiso 1 1 d .
H12E H 0.5374 0.3818 0.2890 0.098 Uiso 1 1 calc R
H12F H 0.4423 0.3483 0.3164 0.098 Uiso 1 1 calc R
H12G H 0.4934 0.3624 0.2376 0.098 Uiso 1 1 calc R
C11C C 0.5641(4) 0.2596(3) 0.2956(3) 0.0628(12) Uiso 1 1 d .
O5F O 0.6940(11) -0.5579(9) 0.6084(8) 0.338(7) Uiso 1 1 d .
C1F C 0.7779(10) -0.5267(9) 0.4866(7) 0.193(5) Uiso 1 1 d .
N3F N 0.7792(13) -0.4506(12) 0.4836(10) 0.312(9) Uiso 1 1 d .
C4F C 0.7703(10) -0.4018(9) 0.5576(7) 0.191(5) Uiso 1 1 d .
C2F C 0.7487(8) -0.4656(7) 0.5493(6) 0.135(3) Uiso 1 1 d .

loop_
_atom_site_aniso_label
_atom_site_aniso_U_11
_atom_site_aniso_U_22
_atom_site_aniso_U_33
_atom_site_aniso_U_23
_atom_site_aniso_U_13
_atom_site_aniso_U_12
Mo1 0.02106(13) 0.02401(14) 0.02247(13) -0.00701(10) -0.00465(10) -0.00695(10)
Mo2 0.01850(12) 0.02832(14) 0.02143(13) -0.00683(10) -0.00479(10) -0.00694(10)
Fe2 0.0277(2) 0.0336(3) 0.0265(2) -0.01123(19) -0.00152(18) -0.0126(2)
Fe4 0.0197(2) 0.0328(3) 0.0259(2) -0.00168(18) -0.00622(17) -0.00830(18)
Fe6 0.0225(2) 0.0303(2) 0.0263(2) -0.00543(18) -0.00452(17) -0.00815(18)
Fe3 0.0271(2) 0.0311(2) 0.0253(2) -0.00386(18) -0.00757(18) -0.01169(19)
Fe5 0.0263(2) 0.0361(3) 0.0234(2) -0.00490(19) -0.00756(18) -0.01285(19)
S4 0.0236(4) 0.0329(4) 0.0249(4) -0.0091(3) -0.0034(3) -0.0056(3)
S5 0.0218(4) 0.0348(4) 0.0235(4) -0.0067(3) -0.0036(3) -0.0103(3)
S10 0.0212(4) 0.0372(5) 0.0288(4) 0.0012(3) -0.0060(3) -0.0100(3)
Fe1 0.0282(2) 0.0300(2) 0.0230(2) -0.00682(18) -0.00496(17) -0.01289(19)
Cl1 0.0310(4) 0.0382(5) 0.0379(4) 0.0013(4) -0.0094(3) -0.0100(4)
S2 0.0277(4) 0.0301(4) 0.0263(4) -0.0057(3) -0.0051(3) -0.0128(3)
S6 0.0287(4) 0.0349(4) 0.0298(4) -0.0055(3) -0.0095(3) -0.0140(3)
Cl3 0.0383(5) 0.0369(5) 0.0360(4) -0.0104(3) -0.0019(3) -0.0157(4)
S16 0.0380(4) 0.0372(5) 0.0236(4) -0.0058(3) -0.0058(3) -0.0208(4)
S3 0.0277(4) 0.0268(4) 0.0319(4) -0.0113(3) -0.0051(3) -0.0060(3)
Cl4 0.0600(6) 0.0546(6) 0.0261(4) -0.0090(4) -0.0092(4) -0.0306(5)
S1 0.0223(4) 0.0314(4) 0.0279(4) -0.0067(3) -0.0053(3) -0.0085(3)
Cl2 0.0370(5) 0.0564(6) 0.0529(6) -0.0282(5) 0.0116(4) -0.0210(4)
N21 0.0231(13) 0.0355(15) 0.0257(13) -0.0047(11) -0.0078(10) -0.0101(11)
N11 0.0267(14) 0.0325(15) 0.0290(14) -0.0100(11) -0.0080(11) -0.0068(11)
N1 0.0288(14) 0.0284(14) 0.0286(14) -0.0095(11) -0.0071(11) -0.0077(11)
N12 0.0312(15) 0.0412(17) 0.0295(14) -0.0094(12) -0.0118(12) -0.0073(13)
N5B 0.0344(15) 0.0383(16) 0.0285(14) -0.0140(12) -0.0058(12) -0.0097(13)
N26 0.0257(13) 0.0336(15) 0.0280(14) -0.0052(11) -0.0062(11) -0.0096(11)
N1A 0.0255(14) 0.0406(17) 0.0418(16) -0.0214(13) -0.0046(12) -0.0082(12)
N2 0.0345(15) 0.0323(15) 0.0297(14) -0.0133(12) -0.0060(12) -0.0087(12)
N16 0.0285(14) 0.0338(15) 0.0288(14) -0.0094(12) -0.0051(11) -0.0061(12)
N7 0.0354(15) 0.0326(15) 0.0240(13) -0.0070(11) -0.0071(11) -0.0038(12)
N22 0.0212(13) 0.0417(16) 0.0251(13) -0.0035(12) -0.0074(10) -0.0078(12)
N6 0.0309(14) 0.0262(14) 0.0289(14) -0.0055(11) -0.0063(11) -0.0071(11)
N17 0.0294(15) 0.0328(16) 0.0344(15) -0.0074(12) -0.0054(12) -0.0022(12)
N27 0.0291(14) 0.0333(15) 0.0292(14) -0.0034(12) -0.0087(11) -0.0074(12)
C25 0.0344(18) 0.0398(19) 0.0285(16) -0.0050(14) -0.0089(14) -0.0177(15)
C4B 0.0354(18) 0.0368(19) 0.0385(19) -0.0171(15) -0.0073(15) -0.0076(15)
C6B 0.0345(19) 0.053(2) 0.0388(19) -0.0176(17) -0.0102(15) -0.0155(17)
N2E 0.0414(18) 0.049(2) 0.0383(17) -0.0106(14) -0.0075(14) -0.0147(15)
C10B 0.043(2) 0.044(2) 0.0251(16) -0.0123(15) -0.0055(14) -0.0094(16)
C2A 0.0338(19) 0.046(2) 0.046(2) -0.0184(17) -0.0151(16) -0.0044(16)
C14B 0.043(2) 0.0347(19) 0.0298(17) -0.0149(14) -0.0038(15) -0.0092(16)
C28 0.046(2) 0.038(2) 0.0317(18) 0.0015(15) -0.0121(16) -0.0107(17)
B1 0.035(2) 0.040(2) 0.0269(18) -0.0126(16) -0.0100(15) -0.0068(17)
C10A 0.0246(16) 0.043(2) 0.044(2) -0.0176(16) -0.0085(14) -0.0066(15)
C15 0.0263(16) 0.041(2) 0.0366(18) -0.0123(15) -0.0063(14) -0.0065(14)
C10 0.0369(19) 0.0271(17) 0.0366(18) -0.0035(14) -0.0064(15) -0.0091(14)
C7B 0.036(2) 0.059(3) 0.041(2) -0.0176(18) -0.0100(16) -0.0130(18)
C18 0.039(2) 0.040(2) 0.049(2) -0.0139(18) -0.0049(17) 0.0028(17)
C9 0.048(2) 0.0302(19) 0.0332(18) 0.0012(15) -0.0002(16) -0.0115(16)
C3A 0.044(2) 0.047(2) 0.045(2) -0.0160(18) -0.0092(17) -0.0117(18)
C20 0.043(2) 0.042(2) 0.0335(18) -0.0161(16) -0.0049(15) -0.0081(17)
C5 0.0370(19) 0.0306(18) 0.0393(19) -0.0095(15) -0.0092(15) -0.0067(15)
C16B 0.047(2) 0.037(2) 0.038(2) -0.0153(16) -0.0035(16) -0.0083(17)
C11A 0.0334(19) 0.044(2) 0.061(2) -0.0261(19) -0.0191(18) -0.0024(16)
C30 0.0280(17) 0.045(2) 0.0365(19) -0.0042(16) -0.0036(14) -0.0144(15)
C4E 0.047(2) 0.076(3) 0.037(2) -0.022(2) -0.0071(18) -0.013(2)
C13 0.0355(19) 0.056(2) 0.045(2) -0.0136(18) -0.0211(17) -0.0069(17)
C4 0.051(2) 0.0288(19) 0.052(2) -0.0169(17) -0.0104(18) -0.0062(17)
B2 0.0271(19) 0.040(2) 0.032(2) -0.0030(16) -0.0086(15) -0.0040(16)
C19 0.053(2) 0.047(2) 0.044(2) -0.0241(19) 0.0010(18) -0.0015(19)
C3 0.048(2) 0.042(2) 0.043(2) -0.0238(17) -0.0053(17) -0.0120(17)
C8 0.047(2) 0.0341(19) 0.0241(16) -0.0033(14) -0.0039(15) -0.0004(16)
C4A 0.067(3) 0.055(3) 0.049(2) -0.017(2) -0.022(2) -0.021(2)
C3E 0.058(3) 0.063(3) 0.056(3) -0.009(2) -0.020(2) -0.025(2)
C2B 0.050(2) 0.045(2) 0.050(2) -0.0091(19) -0.0111(19) -0.0059(19)
C29 0.040(2) 0.056(3) 0.0339(19) 0.0014(17) -0.0033(16) -0.0215(19)
C11B 0.093(4) 0.057(3) 0.037(2) -0.009(2) -0.009(2) -0.028(3)
C1E 0.059(3) 0.058(3) 0.061(3) -0.006(2) -0.018(2) -0.020(2)
C12B 0.091(4) 0.061(3) 0.038(2) -0.011(2) -0.012(2) -0.002(3)
C5A 0.094(4) 0.068(3) 0.052(3) -0.011(2) -0.017(3) -0.037(3)
C8B 0.044(2) 0.060(3) 0.054(2) -0.012(2) -0.0156(19) -0.022(2)
C13B 0.210(9) 0.070(4) 0.051(3) 0.011(3) -0.028(4) -0.031(5)
O5E 0.068(2) 0.095(3) 0.0553(19) -0.0307(18) -0.0186(16) -0.026(2)
C6A 0.0266(17) 0.049(2) 0.047(2) -0.0274(18) -0.0005(15) -0.0111(16)
C15B 0.0377(19) 0.041(2) 0.040(2) -0.0185(16) -0.0058(16) -0.0075(16)
C23 0.0244(16) 0.059(2) 0.0251(16) -0.0033(15) -0.0078(13) -0.0157(16)
C3B 0.049(2) 0.043(2) 0.038(2) -0.0122(17) -0.0070(17) -0.0112(18)
C24 0.0360(19) 0.061(3) 0.0300(17) -0.0048(16) -0.0104(15) -0.0267(18)
C13A 0.039(2) 0.044(2) 0.049(2) -0.0276(18) 0.0016(17) -0.0135(17)
C14 0.0266(18) 0.055(2) 0.053(2) -0.0161(19) -0.0138(16) -0.0045(17)
C12A 0.040(2) 0.053(2) 0.065(3) -0.021(2) -0.0192(19) -0.0149(19)
C7A 0.041(2) 0.049(2) 0.051(2) -0.0205(19) 0.0029(18) -0.0118(18)
C17B 0.041(2) 0.053(3) 0.056(3) -0.024(2) -0.0020(19) -0.0046(19)
C8A 0.043(2) 0.089(4) 0.045(2) -0.030(2) 0.0000(18) -0.022(2)
C14A 0.041(2) 0.086(4) 0.090(4) -0.058(3) 0.000(2) -0.022(2)
C9B 0.037(2) 0.076(3) 0.063(3) -0.013(2) -0.015(2) -0.017(2)
C9A 0.069(3) 0.093(4) 0.053(3) -0.029(3) 0.005(2) -0.041(3)
C15A 0.079(3) 0.071(3) 0.062(3) -0.030(3) -0.017(3) -0.021(3)
C1B 0.081(4) 0.054(3) 0.064(3) 0.001(2) -0.009(3) -0.010(3)
C16A 0.086(4) 0.063(3) 0.064(3) -0.017(2) -0.028(3) -0.031(3)

loop_
_atom_type_symbol
_atom_type_description
_atom_type_scat_dispersion_real
_atom_type_scat_dispersion_imag
_atom_type_scat_source
C C 0.0033 0.0016 'International Tables Vol C Tables 4.2.6.8 and 6.1.1.4'
H H 0.0000 0.0000 'International Tables Vol C Tables 4.2.6.8 and 6.1.1.4'
B B 0.0013 0.0007 'International Tables Vol C Tables 4.2.6.8 and 6.1.1.4'
N N 0.0061 0.0033 'International Tables Vol C Tables 4.2.6.8 and 6.1.1.4'
S S 0.1246 0.1234 'International Tables Vol C Tables 4.2.6.8 and 6.1.1.4'
Cl Cl 0.1484 0.1585 'International Tables Vol C Tables 4.2.6.8 and 6.1.1.4'
Fe Fe 0.3463 0.8444 'International Tables Vol C Tables 4.2.6.8 and 6.1.1.4'
O O 0.0106 0.0060 'International Tables Vol C Tables 4.2.6.8 and 6.1.1.4'
Mo Mo -1.6832 0.6857 'International Tables Vol C Tables 4.2.6.8 and 6.1.1.4'

loop_
_geom_angle_atom_site_label_1
_geom_angle_atom_site_label_2
_geom_angle_atom_site_label_3
_geom_angle
_geom_angle_site_symmetry_1
_geom_angle_site_symmetry_3
N6 Mo1 N11 80.62(10) . .
N6 Mo1 N1 79.33(11) . .
N11 Mo1 N1 80.92(10) . .
N6 Mo1 S2 161.48(7) . .
N11 Mo1 S2 87.22(8) . .
N1 Mo1 S2 85.02(8) . .
N6 Mo1 S3 89.17(8) . .
N11 Mo1 S3 85.94(7) . .
N1 Mo1 S3 163.75(7) . .
S2 Mo1 S3 103.93(5) . .
N6 Mo1 S1 86.38(8) . .
N11 Mo1 S1 165.24(7) . .
N1 Mo1 S1 89.88(7) . .
S2 Mo1 S1 103.55(4) . .
S3 Mo1 S1 100.90(3) . .
N6 Mo1 Fe3 138.81(8) . .
N11 Mo1 Fe3 139.94(7) . .
N1 Mo1 Fe3 97.47(8) . .
S2 Mo1 Fe3 52.93(4) . .
S3 Mo1 Fe3 98.74(4) . .
S1 Mo1 Fe3 52.45(3) . .
N6 Mo1 Fe2 142.10(8) . .
N11 Mo1 Fe2 95.29(8) . .
N1 Mo1 Fe2 137.61(7) . .
S2 Mo1 Fe2 52.60(4) . .
S3 Mo1 Fe2 52.93(3) . .
S1 Mo1 Fe2 99.27(3) . .
Fe3 Mo1 Fe2 59.28(4) . .
N6 Mo1 Fe1 98.16(8) . .
N11 Mo1 Fe1 137.23(7) . .
N1 Mo1 Fe1 141.32(7) . .
S2 Mo1 Fe1 100.26(5) . .
S3 Mo1 Fe1 51.33(3) . .
S1 Mo1 Fe1 51.51(3) . .
Fe3 Mo1 Fe1 59.27(3) . .
Fe2 Mo1 Fe1 59.91(3) . .
N21 Mo2 N16 82.87(11) . .
N21 Mo2 N26 78.47(10) . .
N16 Mo2 N26 80.37(11) . .
N21 Mo2 S5 87.10(8) . .
N16 Mo2 S5 85.79(8) . .
N26 Mo2 S5 161.07(7) . .
N21 Mo2 S4 86.07(8) . .
N16 Mo2 S4 165.63(7) . .
N26 Mo2 S4 88.47(9) . .
S5 Mo2 S4 102.83(5) . .
N21 Mo2 S6 164.34(8) . .
N16 Mo2 S6 86.62(8) . .
N26 Mo2 S6 88.37(8) . .
S5 Mo2 S6 103.72(5) . .
S4 Mo2 S6 102.18(4) . .
N21 Mo2 Fe5 139.80(7) . .
N16 Mo2 Fe5 95.45(8) . .
N26 Mo2 Fe5 141.10(7) . .
S5 Mo2 Fe5 52.81(4) . .
S4 Mo2 Fe5 98.92(4) . .
S6 Mo2 Fe5 52.73(3) . .
N21 Mo2 Fe4 138.00(8) . .
N16 Mo2 Fe4 138.46(7) . .
N26 Mo2 Fe4 98.36(7) . .
S5 Mo2 Fe4 100.57(3) . .
S4 Mo2 Fe4 51.93(3) . .
S6 Mo2 Fe4 51.90(3) . .
Fe5 Mo2 Fe4 59.84(3) . .
N21 Mo2 Fe6 96.67(8) . .
N16 Mo2 Fe6 138.05(8) . .
N26 Mo2 Fe6 140.92(7) . .
S5 Mo2 Fe6 52.42(3) . .
S4 Mo2 Fe6 52.45(4) . .
S6 Mo2 Fe6 98.90(4) . .
Fe5 Mo2 Fe6 58.66(2) . .
Fe4 Mo2 Fe6 59.68(2) . .
Cl2 Fe2 S2 104.74(4) . .
Cl2 Fe2 S3 116.49(5) . .
S2 Fe2 S3 109.64(5) . .
Cl2 Fe2 S16 115.51(6) . 2_565
S2 Fe2 S16 106.06(4) . 2_565
S3 Fe2 S16 103.96(5) . 2_565
Cl2 Fe2 Fe3 141.47(4) . .
S2 Fe2 Fe3 54.04(3) . .
S3 Fe2 Fe3 101.66(4) . .
S16 Fe2 Fe3 55.80(4) 2_565 .
Cl2 Fe2 Mo1 139.31(4) . .
S2 Fe2 Mo1 55.62(3) . .
S3 Fe2 Mo1 55.79(4) . .
S16 Fe2 Mo1 104.67(4) 2_565 .
Fe3 Fe2 Mo1 60.23(2) . .
Cl2 Fe2 Fe1 151.65(4) . .
S2 Fe2 Fe1 103.61(4) . .
S3 Fe2 Fe1 52.43(3) . .
S16 Fe2 Fe1 55.08(4) 2_565 .
Fe3 Fe2 Fe1 60.00(3) . .
Mo1 Fe2 Fe1 61.16(2) . .
S4 Fe4 S10 112.12(5) . .
S4 Fe4 S6 109.98(4) . .
S10 Fe4 S6 114.36(4) . .
S4 Fe4 S10 104.73(5) . 2_656
S10 Fe4 S10 110.65(4) . 2_656
S6 Fe4 S10 104.29(5) . 2_656
S4 Fe4 Fe4 123.41(5) . 2_656
S10 Fe4 Fe4 57.79(4) . 2_656
S6 Fe4 Fe4 125.07(4) . 2_656
S10 Fe4 Fe4 52.86(3) 2_656 2_656
S4 Fe4 Fe5 101.71(5) . .
S10 Fe4 Fe5 145.96(3) . .
S6 Fe4 Fe5 53.70(3) . .
S10 Fe4 Fe5 54.61(4) 2_656 .
Fe4 Fe4 Fe5 100.51(4) 2_656 .
S4 Fe4 Fe6 53.50(4) . .
S10 Fe4 Fe6 142.94(4) . .
S6 Fe4 Fe6 102.61(4) . .
S10 Fe4 Fe6 54.72(3) 2_656 .
Fe4 Fe4 Fe6 99.07(4) 2_656 .
Fe5 Fe4 Fe6 58.79(3) . .
S4 Fe4 Mo2 55.68(3) . .
S10 Fe4 Mo2 145.99(4) . .
S6 Fe4 Mo2 56.21(3) . .
S10 Fe4 Mo2 103.33(3) 2_656 .
Fe4 Fe4 Mo2 156.16(3) 2_656 .
Fe5 Fe4 Mo2 59.74(3) . .
Fe6 Fe4 Mo2 60.17(3) . .
S5 Fe6 S4 108.56(5) . .
S5 Fe6 Cl3 108.94(4) . .
S4 Fe6 Cl3 117.70(4) . .
S5 Fe6 S10 106.39(5) . 2_656
S4 Fe6 S10 104.98(5) . 2_656
Cl3 Fe6 S10 109.67(4) . 2_656
S5 Fe6 Fe5 54.20(3) . .
S4 Fe6 Fe5 102.61(5) . .
Cl3 Fe6 Fe5 139.69(4) . .
S10 Fe6 Fe5 55.57(3) 2_656 .
S5 Fe6 Fe4 103.24(4) . .
S4 Fe6 Fe4 52.80(3) . .
Cl3 Fe6 Fe4 147.56(3) . .
S10 Fe6 Fe4 55.69(4) 2_656 .
Fe5 Fe6 Fe4 60.55(3) . .
S5 Fe6 Mo2 55.32(3) . .
S4 Fe6 Mo2 55.50(3) . .
Cl3 Fe6 Mo2 145.91(4) . .
S10 Fe6 Mo2 104.08(3) 2_656 .
Fe5 Fe6 Mo2 60.30(4) . .
Fe4 Fe6 Mo2 60.15(3) . .
S1 Fe3 Cl1 112.42(4) . .
S1 Fe3 S2 110.09(5) . .
Cl1 Fe3 S2 107.34(4) . .
S1 Fe3 S16 105.43(5) . 2_565
Cl1 Fe3 S16 115.78(5) . 2_565
S2 Fe3 S16 105.52(4) . 2_565
S1 Fe3 Fe2 103.37(4) . .
Cl1 Fe3 Fe2 143.94(4) . .
S2 Fe3 Fe2 53.73(4) . .
S16 Fe3 Fe2 55.53(3) 2_565 .
S1 Fe3 Mo1 56.50(4) . .
Cl1 Fe3 Mo1 139.39(3) . .
S2 Fe3 Mo1 55.66(3) . .
S16 Fe3 Mo1 104.67(5) 2_565 .
Fe2 Fe3 Mo1 60.49(3) . .
S1 Fe3 Fe1 53.35(3) . .
Cl1 Fe3 Fe1 148.33(4) . .
S2 Fe3 Fe1 104.29(3) . .
S16 Fe3 Fe1 55.46(4) 2_565 .
Fe2 Fe3 Fe1 61.11(3) . .
Mo1 Fe3 Fe1 61.63(2) . .
Cl4 Fe5 S5 106.52(4) . .
Cl4 Fe5 S6 117.47(5) . .
S5 Fe5 S6 109.88(4) . .
Cl4 Fe5 S10 111.38(4) . 2_656
S5 Fe5 S10 106.45(5) . 2_656
S6 Fe5 S10 104.68(5) . 2_656
Cl4 Fe5 Fe6 138.93(4) . .
S5 Fe5 Fe6 54.04(3) . .
S6 Fe5 Fe6 103.57(5) . .
S10 Fe5 Fe6 55.78(3) 2_656 .
Cl4 Fe5 Mo2 143.24(4) . .
S5 Fe5 Mo2 55.60(3) . .
S6 Fe5 Mo2 56.33(3) . .
S10 Fe5 Mo2 104.84(4) 2_656 .
Fe6 Fe5 Mo2 61.03(4) . .
Cl4 Fe5 Fe4 150.10(4) . .
S5 Fe5 Fe4 103.21(4) . .
S6 Fe5 Fe4 52.94(4) . .
S10 Fe5 Fe4 55.79(3) 2_656 .
Fe6 Fe5 Fe4 60.66(3) . .
Mo2 Fe5 Fe4 60.43(4) . .
Fe4 S4 Fe6 73.69(5) . .
Fe4 S4 Mo2 72.39(4) . .
Fe6 S4 Mo2 72.05(5) . .
Fe6 S5 Fe5 71.76(4) . .
Fe6 S5 Mo2 72.26(4) . .
Fe5 S5 Mo2 71.59(4) . .
Fe4 S10 Fe5 126.51(5) . 2_656
Fe4 S10 Fe6 124.01(6) . 2_656
Fe5 S10 Fe6 68.65(4) 2_656 2_656
Fe4 S10 Fe4 69.35(4) . 2_656
Fe5 S10 Fe4 69.60(4) 2_656 2_656
Fe6 S10 Fe4 69.59(4) 2_656 2_656
S3 Fe1 S1 108.16(4) . .
S3 Fe1 S16 112.78(5) . .
S1 Fe1 S16 116.07(5) . .
S3 Fe1 S16 104.37(4) . 2_565
S1 Fe1 S16 105.15(5) . 2_565
S16 Fe1 S16 109.41(4) . 2_565
S3 Fe1 Fe1 123.15(4) . 2_565
S1 Fe1 Fe1 127.07(4) . 2_565
S16 Fe1 Fe1 56.51(3) . 2_565
S16 Fe1 Fe1 52.90(4) 2_565 2_565
S3 Fe1 Fe3 101.49(3) . .
S1 Fe1 Fe3 53.30(4) . .
S16 Fe1 Fe3 145.43(4) . .
S16 Fe1 Fe3 55.21(3) 2_565 .
Fe1 Fe1 Fe3 101.06(4) 2_565 .
S3 Fe1 Fe2 53.37(4) . .
S1 Fe1 Fe2 101.47(4) . .
S16 Fe1 Fe2 142.35(3) . .
S16 Fe1 Fe2 54.58(3) 2_565 .
Fe1 Fe1 Fe2 99.04(4) 2_565 .
Fe3 Fe1 Fe2 58.89(2) . .
S3 Fe1 Mo1 55.01(3) . .
S1 Fe1 Mo1 55.36(3) . .
S16 Fe1 Mo1 148.08(3) . .
S16 Fe1 Mo1 102.43(5) 2_565 .
Fe1 Fe1 Mo1 155.23(3) 2_565 .
Fe3 Fe1 Mo1 59.10(3) . .
Fe2 Fe1 Mo1 58.93(4) . .
Fe2 S2 Fe3 72.23(3) . .
Fe2 S2 Mo1 71.78(5) . .
Fe3 S2 Mo1 71.41(4) . .
Fe4 S6 Fe5 73.36(5) . .
Fe4 S6 Mo2 71.89(4) . .
Fe5 S6 Mo2 70.94(4) . .
Fe1 S16 Fe2 125.49(5) . 2_565
Fe1 S16 Fe3 127.22(5) . 2_565
Fe2 S16 Fe3 68.67(3) 2_565 2_565
Fe1 S16 Fe1 70.59(4) . 2_565
Fe2 S16 Fe1 70.34(4) 2_565 2_565
Fe3 S16 Fe1 69.33(5) 2_565 2_565
Fe1 S3 Fe2 74.20(4) . .
Fe1 S3 Mo1 73.66(3) . .
Fe2 S3 Mo1 71.28(5) . .
Fe3 S1 Fe1 73.36(5) . .
Fe3 S1 Mo1 71.05(4) . .
Fe1 S1 Mo1 73.12(3) . .
C25 N21 N22 106.9(3) . .
C25 N21 Mo2 131.4(2) . .
N22 N21 Mo2 121.5(2) . .
C15 N11 N12 106.4(3) . .
C15 N11 Mo1 131.1(2) . .
N12 N11 Mo1 122.4(2) . .
C5 N1 N2 106.5(3) . .
C5 N1 Mo1 131.0(2) . .
N2 N1 Mo1 122.5(2) . .
C13 N12 N11 109.3(3) . .
C13 N12 B1 130.4(3) . .
N11 N12 B1 120.3(3) . .
C14B N5B C4B 111.5(3) . 2_656
C14B N5B C10B 111.2(3) . 2_656
C4B N5B C10B 106.0(3) 2_656 2_656
C14B N5B C6B 105.8(3) . 2_656
C4B N5B C6B 111.4(3) 2_656 2_656
C10B N5B C6B 111.1(3) 2_656 2_656
C30 N26 N27 106.3(3) . .
C30 N26 Mo2 132.1(2) . .
N27 N26 Mo2 121.4(2) . .
C6A N1A C10A 111.6(3) . .
C6A N1A C13A 111.3(3) . .
C10A N1A C13A 106.7(3) . .
C6A N1A C2A 105.9(3) . .
C10A N1A C2A 110.4(3) . .
C13A N1A C2A 111.1(3) . .
C3 N2 N1 109.3(3) . .
C3 N2 B1 130.4(3) . .
N1 N2 B1 120.2(3) . .
C20 N16 N17 106.6(3) . .
C20 N16 Mo2 131.0(2) . .
N17 N16 Mo2 122.3(2) . .
C8 N7 N6 108.7(3) . .
C8 N7 B1 130.4(3) . .
N6 N7 B1 120.6(3) . .
C23 N22 N21 109.5(3) . .
C23 N22 B2 129.9(3) . .
N21 N22 B2 120.4(3) . .
C10 N6 N7 107.1(3) . .
C10 N6 Mo1 130.1(2) . .
N7 N6 Mo1 122.3(2) . .
C18 N17 N16 109.6(3) . .
C18 N17 B2 130.5(3) . .
N16 N17 B2 119.8(3) . .
C28 N27 N26 109.4(3) . .
C28 N27 B2 130.3(3) . .
N26 N27 B2 120.2(3) . .
N21 C25 C24 110.2(3) . .
C3B C4B N5B 116.3(3) . 2_656
C7B C6B N5B 115.3(3) . 2_656
C4E N2E C1E 120.6(4) . .
C4E N2E C3E 121.7(4) . .
C1E N2E C3E 117.7(3) . .
C11B C10B N5B 115.3(3) . 2_656
C3A C2A N1A 114.8(3) . .
C15B C14B N5B 115.3(3) . .
N27 C28 C29 108.4(3) . .
N7 B1 N12 108.3(3) . .
N7 B1 N2 107.1(3) . .
N12 B1 N2 108.6(3) . .
N1A C10A C11A 115.2(3) . .
N11 C15 C14 110.7(3) . .
N6 C10 C9 110.3(3) . .
C8B C7B C6B 110.1(3) . .
N17 C18 C19 108.2(3) . .
C8 C9 C10 105.4(3) . .
C2A C3A C4A 109.9(3) . .
N16 C20 C19 110.3(3) . .
N1 C5 C4 110.2(3) . .
C17B C16B C15B 112.4(3) . .
C12A C11A C10A 110.3(3) . .
N26 C30 C29 110.8(3) . .
O5E C4E N2E 124.9(5) . .
N12 C13 C14 108.9(3) . .
C3 C4 C5 105.1(3) . .
N22 B2 N27 108.0(3) . .
N22 B2 N17 108.8(3) . .
N27 B2 N17 108.6(3) . .
C18 C19 C20 105.2(3) . .
N2 C3 C4 108.8(3) . .
N7 C8 C9 108.5(3) . .
C5A C4A C3A 111.4(4) . .
C3B C2B C1B 113.4(4) . .
C28 C29 C30 105.1(3) . .
C10B C11B C12B 110.4(4) . .
C13B C12B C11B 112.8(5) . .
C7B C8B C9B 111.6(4) . .
N1A C6A C7A 116.5(3) . .
C14B C15B C16B 110.0(3) . .
N22 C23 C24 108.8(3) . .
C4B C3B C2B 110.4(3) . .
C23 C24 C25 104.7(3) . .
N1A C13A C14A 113.3(3) . .
C13 C14 C15 104.7(3) . .
C55 C12A C11A 114.1(4) . .
C6A C7A C8A 110.4(4) . .
C9A C8A C7A 112.5(4) . .
C15A C14A C13A 112.8(4) . .
C14A C15A C16A 111.9(5) . .
C13C N1C C2C 105.4(2) . .
C13C N1C C5C 111.3(3) . 1_564
C2C N1C C5C 111.3(3) . 1_564
C13C N1C C9C 111.7(3) . 1_564
C2C N1C C9C 111.4(3) . 1_564
C5C N1C C9C 105.8(3) 1_564 1_564
C6C C5C N1C 114.5(3) 1_546 1_546
N1C C2C C3C 114.8(3) . 2_565
N1C C13C C14C 115.6(3) . 1_564
C7C C6C C5C 111.2(3) 2_565 1_564
C17C C4C C3C 113.8(3) . .
C2C C3C C4C 110.8(3) 2_565 .
C10C C9C N1C 113.7(3) 1_546 1_546
C13C C14C C15C 108.8(3) 1_546 1_556
C8C C7C C6C 112.5(4) 1_545 2_565
C16C C15C C14C 113.8(4) . 1_554
C11C C10C C9C 112.5(4) 2_665 1_564
C10C C11C C12C 111.2(4) 2_665 .
C4F N3F C1F 129.2(16) . .
C4F N3F C2F 42.8(9) . .
C1F N3F C2F 88.3(16) . .
O5F C2F N3F 127.1(14) . .

loop_
_geom_bond_atom_site_label_1
_geom_bond_atom_site_label_2
_geom_bond_distance
_geom_bond_site_symmetry_2
Mo1 N6 2.230(3) .
Mo1 N11 2.236(3) .
Mo1 N1 2.234(3) .
Mo1 S2 2.3490(13) .
Mo1 S3 2.3608(13) .
Mo1 S1 2.3774(13) .
Mo1 Fe3 2.6964(14) .
Mo1 Fe2 2.7036(16) .
Mo1 Fe1 2.7652(10) .
Mo2 N21 2.230(3) .
Mo2 N16 2.236(3) .
Mo2 N26 2.237(3) .
Mo2 S5 2.3498(13) .
Mo2 S4 2.3576(12) .
Mo2 S6 2.3793(11) .
Mo2 Fe5 2.7021(15) .
Mo2 Fe4 2.7209(12) .
Mo2 Fe6 2.7215(13) .
Fe2 Cl2 2.2576(13) .
Fe2 S2 2.2610(13) .
Fe2 S3 2.2778(14) .
Fe2 S16 2.3635(13) 2_565
Fe2 Fe3 2.6706(11) .
Fe2 Fe1 2.7311(12) .
Fe4 S4 2.2475(12) .
Fe4 S10 2.2486(13) .
Fe4 S6 2.2529(13) .
Fe4 S10 2.3866(14) 2_656
Fe4 Fe4 2.6396(13) 2_656
Fe4 Fe5 2.7049(16) .
Fe4 Fe6 2.7079(11) .
Fe6 S5 2.2644(12) .
Fe6 S4 2.2680(15) .
Fe6 Cl3 2.2695(14) .
Fe6 S10 2.3588(12) 2_656
Fe6 Fe5 2.6569(12) .
Fe3 S1 2.2603(14) .
Fe3 Cl1 2.2620(13) .
Fe3 S2 2.2700(12) .
Fe3 S16 2.3711(14) 2_565
Fe3 Fe1 2.7012(14) .
Fe5 Cl4 2.2547(17) .
Fe5 S5 2.2689(12) .
Fe5 S6 2.2751(13) .
Fe5 S10 2.3528(13) 2_656
S10 Fe5 2.3528(13) 2_656
S10 Fe6 2.3588(12) 2_656
S10 Fe4 2.3866(14) 2_656
Fe1 S3 2.2497(13) .
Fe1 S1 2.2619(13) .
Fe1 S16 2.2746(12) .
Fe1 S16 2.3782(17) 2_565
Fe1 Fe1 2.6897(16) 2_565
S16 Fe2 2.3635(13) 2_565
S16 Fe3 2.3711(14) 2_565
S16 Fe1 2.3782(17) 2_565
N21 C25 1.330(4) .
N21 N22 1.355(4) .
N11 C15 1.338(4) .
N11 N12 1.362(4) .
N1 C5 1.334(4) .
N1 N2 1.356(4) .
N12 C13 1.347(4) .
N12 B1 1.536(5) .
N5B C14B 1.512(4) .
N5B C4B 1.517(5) 2_656
N5B C10B 1.524(4) 2_656
N5B C6B 1.529(4) 2_656
N26 C30 1.326(4) .
N26 N27 1.371(4) .
N1A C6A 1.516(4) .
N1A C10A 1.514(4) .
N1A C13A 1.514(4) .
N1A C2A 1.523(5) .
N2 C3 1.343(5) .
N2 B1 1.549(5) .
N16 C20 1.328(4) .
N16 N17 1.353(4) .
N7 C8 1.348(4) .
N7 N6 1.362(4) .
N7 B1 1.536(5) .
N22 C23 1.343(4) .
N22 B2 1.533(5) .
N6 C10 1.327(4) .
N17 C18 1.344(5) .
N17 B2 1.535(5) .
N27 C28 1.340(5) .
N27 B2 1.536(5) .
C25 C24 1.395(5) .
C4B C3B 1.509(5) .
C4B N5B 1.517(5) 2_656
C6B C7B 1.520(5) .
C6B N5B 1.529(4) 2_656
N2E C4E 1.333(5) .
N2E C1E 1.444(6) .
N2E C3E 1.447(5) .
C10B C11B 1.503(6) .
C10B N5B 1.524(4) 2_656
C2A C3A 1.514(5) .
C14B C15B 1.515(5) .
C28 C29 1.374(6) .
C10A C11A 1.526(5) .
C15 C14 1.386(5) .
C10 C9 1.377(5) .
C7B C8B 1.525(5) .
C18 C19 1.367(6) .
C9 C8 1.370(6) .
C3A C4A 1.520(6) .
C20 C19 1.384(6) .
C5 C4 1.386(5) .
C16B C17B 1.499(6) .
C16B C15B 1.526(5) .
C11A C12A 1.529(5) .
C30 C29 1.384(5) .
C4E O5E 1.219(5) .
C13 C14 1.372(6) .
C4 C3 1.361(6) .
C4A C5A 1.503(7) .
C2B C3B 1.518(6) .
C2B C1B 1.503(6) .
C11B C12B 1.529(6) .
C12B C13B 1.528(8) .
C8B C9B 1.517(6) .
C6A C7A 1.513(6) .
C23 C24 1.368(6) .
C13A C14A 1.540(6) .
C12A C55 1.492(6) .
C7A C8A 1.525(5) .
C8A C9A 1.517(7) .
C14A C15A 1.460(6) .
C15A C16A 1.505(7) .
N1C C13C 1.512(4) .
N1C C2C 1.517(4) .
N1C C5C 1.525(4) 1_564
N1C C9C 1.529(5) 1_564
C5C C6C 1.514(5) 1_546
C5C N1C 1.525(4) 1_546
C2C C3C 1.519(5) 2_565
C13C C14C 1.524(5) 1_564
C6C C7C 1.507(6) 2_565
C6C C5C 1.514(5) 1_564
C4C C17C 1.503(6) .
C4C C3C 1.534(5) .
C3C C2C 1.519(5) 2_565
C9C C10C 1.519(6) 1_546
C9C N1C 1.529(5) 1_546
C14C C13C 1.524(5) 1_546
C14C C15C 1.538(6) 1_556
C7C C8C 1.505(6) 1_545
C7C C6C 1.507(6) 2_565
C15C C16C 1.531(7) .
C15C C14C 1.538(6) 1_554
C10C C11C 1.494(7) 2_665
C10C C9C 1.519(6) 1_564
C8C C7C 1.505(6) 1_565
C12C C11C 1.521(7) .
C11C C10C 1.494(7) 2_665
O5F C2F 1.981(17) .
C1F N3F 1.35(2) .
N3F C4F 1.97(2) .
N3F C2F 1.304(19) .
